data_4064216
loop_
_publ_author_name
'Martin, Thomas A.'
'Ellul, Charles E.'
'Mahon, Mary F.'
'Warren, Mark E.'
'Allan, David'
'Whittlesey, Michael K.'

_publ_section_title
;
 Neutral and Cationic Mono- and Bis-N-heterocyclic Carbene Complexes
 Derived From Manganese and Rhenium Carbonyl Precursors
;
_journal_issue 8
_journal_name_full Organometallics
_journal_page_first 2200
_journal_paper_doi 10.1021/om1011853
_journal_volume 30
_journal_year 2011
_chemical_formula_sum 'C25 H40 Cl N4 O3 Re'
_chemical_formula_weight 666.26
_chemical_name_systematic
;
 ?
;
_space_group_IT_number 96
_symmetry_cell_setting tetragonal
_symmetry_space_group_name_Hall 'P 4nw 2abw'
_symmetry_space_group_name_H-M 'P 43 21 2'
_atom_sites_solution_hydrogens geom
_atom_sites_solution_primary direct
_atom_sites_solution_secondary difmap
_audit_creation_method SHELXL-97
_cell_angle_alpha 90.00
_cell_angle_beta 90.00
_cell_angle_gamma 90.00
_cell_formula_units_Z 4
_cell_length_a 12.0330(3)
_cell_length_b 12.0330(3)
_cell_length_c 19.5880(5)
_cell_measurement_reflns_used 98341
_cell_measurement_temperature 293(2)
_cell_measurement_theta_max 27.485
_cell_measurement_theta_min 2.910
_cell_volume 2836.21(12)
_computing_cell_refinement 'HKL Scalepack (Otwinowski & Minor 1997)'
_computing_data_collection 'Collect (Bruker AXS BV, 1997-2004)'
_computing_data_reduction 'Denzo & Scalepack (Otwinowski & Minor, 1997)'
_computing_molecular_graphics 'ORTEX (P.McArdle, 1995)'
_computing_publication_material 'SHELXL-97/2 (Sheldrick,1997)'
_computing_structure_refinement 'SHELXL-97 (Sheldrick, 1997)'
_computing_structure_solution 'SHELXS-97 (Sheldrick, 1990)'
_diffrn_ambient_temperature 293(2)
_diffrn_measured_fraction_theta_full 0.990
_diffrn_measured_fraction_theta_max 0.990
_diffrn_measurement_device_type '95mm CCD camera on \k-goniostat'
_diffrn_measurement_method CCD
_diffrn_radiation_monochromator graphite
_diffrn_radiation_source 'fine-focus sealed tube'
_diffrn_radiation_type MoK\a
_diffrn_radiation_wavelength 0.71073
_diffrn_reflns_av_R_equivalents 0.0869
_diffrn_reflns_av_sigmaI/netI 0.0335
_diffrn_reflns_limit_h_max 15
_diffrn_reflns_limit_h_min -15
_diffrn_reflns_limit_k_max 15
_diffrn_reflns_limit_k_min -15
_diffrn_reflns_limit_l_max 23
_diffrn_reflns_limit_l_min -25
_diffrn_reflns_number 33056
_diffrn_reflns_theta_full 27.55
_diffrn_reflns_theta_max 27.55
_diffrn_reflns_theta_min 3.93
_exptl_absorpt_coefficient_mu 4.410
_exptl_absorpt_correction_T_max 0.43
_exptl_absorpt_correction_T_min 0.34
_exptl_absorpt_correction_type multi-scan
_exptl_absorpt_process_details
;
multi-scan from symmetry-related measurements 
 Sortav (Blessing 1995)
;
_exptl_crystal_colour Colourless
_exptl_crystal_density_diffrn 1.560
_exptl_crystal_density_method 'not measured'
_exptl_crystal_description Block
_exptl_crystal_F_000 1336
_exptl_crystal_size_max 0.20
_exptl_crystal_size_mid 0.20
_exptl_crystal_size_min 0.15
_refine_diff_density_max 1.120
_refine_diff_density_min -0.711
_refine_diff_density_rms 0.098
_refine_ls_abs_structure_details 'Flack H D (1983), Acta Cryst. A39, 876-881'
_refine_ls_abs_structure_Flack -0.005(15)
_refine_ls_extinction_coef 0.0084(5)
_refine_ls_extinction_expression Fc^*^=kFc[1+0.001xFc^2^\l^3^/sin(2\q)]^-1/4^
_refine_ls_extinction_method SHELXL
_refine_ls_goodness_of_fit_ref 1.113
_refine_ls_hydrogen_treatment constr
_refine_ls_matrix_type full
_refine_ls_number_parameters 175
_refine_ls_number_reflns 3259
_refine_ls_number_restraints 0
_refine_ls_restrained_S_all 1.113
_refine_ls_R_factor_all 0.0366
_refine_ls_R_factor_gt 0.0299
_refine_ls_shift/su_max 0.001
_refine_ls_shift/su_mean 0.000
_refine_ls_structure_factor_coef Fsqd
_refine_ls_weighting_details 'calc w=1/[\s^2^(Fo^2^)+(0.0345P)^2^+0.9567P] where P=(Fo^2^+2Fc^2^)/3'
_refine_ls_weighting_scheme calc
_refine_ls_wR_factor_gt 0.0697
_refine_ls_wR_factor_ref 0.0724
_reflns_number_gt 2913
_reflns_number_total 3259
_reflns_threshold_expression >2sigma(I)
_cod_data_source_file om1011853_si_001.cif
_cod_data_source_block h08mkw8
_cod_depositor_comments
;
The following automatic conversions were performed:

'_symmetry_cell_setting' value 'Tetragonal' changed to 'tetragonal'
according to /home/saulius/struct/CIF-dictionaries/cif_core.dic
dictionary named 'cif_core.dic' version 2.4.1 from
2010-06-29.

'_exptl_absorpt_correction_type' value 'Multi-Scan'
changed to 'multi-scan' according to
/home/saulius/struct/CIF-dictionaries/cif_core.dic dictionary named
'cif_core.dic' version 2.4.1 from 2010-06-29.

Automatic conversion script
Id: cif_fix_values 1715 2011-07-08 13:25:40Z adriana 
;
_cod_original_sg_symbol_H-M P43212
_cod_database_code 4064216

loop_
_symmetry_equiv_pos_as_xyz
'x, y, z'
'-y+1/2, x+1/2, z+3/4'
'-x, -y, z+1/2'
'y+1/2, -x+1/2, z+1/4'
'x+1/2, -y+1/2, -z+1/4'
'-x+1/2, y+1/2, -z+3/4'
'y, x, -z'
'-y, -x, -z+1/2'

loop_
_atom_site_label
_atom_site_type_symbol
_atom_site_fract_x
_atom_site_fract_y
_atom_site_fract_z
_atom_site_U_iso_or_equiv
_atom_site_adp_type
_atom_site_occupancy
_atom_site_symmetry_multiplicity
_atom_site_calc_flag
_atom_site_refinement_flags
_atom_site_disorder_assembly
_atom_site_disorder_group
Re1 Re -0.034365(14) 0.034365(14) 0.2500 0.05081(11) Uani 1 2 d S . .
Cl1 Cl -0.0349(4) 0.0595(4) 0.3757(3) 0.0720(12) Uani 0.50 1 d P A 1
O1 O -0.0628(17) 0.0461(18) 0.0952(7) 0.084(4) Uani 0.50 1 d P A 2
O2 O -0.2910(3) 0.0380(5) 0.2451(3) 0.0976(15) Uani 1 1 d . . .
N1 N 0.2209(3) -0.0253(4) 0.2949(2) 0.0612(10) Uani 1 1 d . . .
N2 N 0.2224(4) 0.0914(4) 0.2119(2) 0.0604(10) Uani 1 1 d . . .
C1 C -0.0468(17) 0.034(2) 0.1547(8) 0.063(4) Uani 0.50 1 d P A 2
C2 C -0.1916(4) 0.0346(4) 0.2483(3) 0.0633(11) Uani 1 1 d . A .
C4 C 0.1504(4) 0.0316(4) 0.2530(3) 0.0507(9) Uani 1 1 d . A .
C5 C 0.3318(5) 0.0744(6) 0.2305(3) 0.0751(18) Uani 1 1 d . A .
C6 C 0.3319(4) 0.0007(6) 0.2807(4) 0.0730(17) Uani 1 1 d . A .
C7 C 0.1848(6) 0.1624(6) 0.1566(3) 0.0765(17) Uani 1 1 d . A .
H7 H 0.1035 0.1580 0.1572 0.092 Uiso 1 1 calc R . .
C8 C 0.2210(8) 0.1156(11) 0.0866(4) 0.133(4) Uani 1 1 d . . .
H8A H 0.3001 0.1226 0.0819 0.200 Uiso 1 1 calc R A .
H8B H 0.1849 0.1565 0.0509 0.200 Uiso 1 1 calc R . .
H8C H 0.2005 0.0387 0.0836 0.200 Uiso 1 1 calc R . .
C9 C 0.2130(8) 0.2857(7) 0.1683(6) 0.126(4) Uani 1 1 d . . .
H9A H 0.1768 0.3113 0.2091 0.188 Uiso 1 1 calc R A .
H9B H 0.1878 0.3287 0.1301 0.188 Uiso 1 1 calc R . .
H9C H 0.2919 0.2940 0.1732 0.188 Uiso 1 1 calc R . .
C10 C 0.4292(6) 0.1353(8) 0.1971(5) 0.097(2) Uani 1 1 d . . .
H10A H 0.4171 0.2141 0.1999 0.145 Uiso 1 1 calc R A .
H10B H 0.4347 0.1137 0.1501 0.145 Uiso 1 1 calc R . .
H10C H 0.4968 0.1166 0.2204 0.145 Uiso 1 1 calc R . .
C11 C 0.4292(7) -0.0520(11) 0.3175(6) 0.133(4) Uani 1 1 d . . .
H11A H 0.4967 -0.0155 0.3042 0.199 Uiso 1 1 calc R A .
H11B H 0.4334 -0.1293 0.3059 0.199 Uiso 1 1 calc R . .
H11C H 0.4191 -0.0444 0.3659 0.199 Uiso 1 1 calc R . .
C12 C 0.1811(6) -0.0949(5) 0.3533(3) 0.0685(14) Uani 1 1 d . A .
H12 H 0.0998 -0.0957 0.3505 0.082 Uiso 1 1 calc R . .
C13 C 0.2181(8) -0.2153(6) 0.3507(4) 0.102(2) Uani 1 1 d . . .
H13A H 0.2303 -0.2368 0.3041 0.152 Uiso 1 1 calc R A .
H13B H 0.1616 -0.2617 0.3703 0.152 Uiso 1 1 calc R . .
H13C H 0.2859 -0.2238 0.3760 0.152 Uiso 1 1 calc R . .
C14 C 0.2102(7) -0.0388(7) 0.4207(4) 0.089(2) Uani 1 1 d . . .
H14A H 0.2887 -0.0449 0.4287 0.134 Uiso 1 1 calc R A .
H14B H 0.1706 -0.0744 0.4572 0.134 Uiso 1 1 calc R . .
H14C H 0.1897 0.0382 0.4187 0.134 Uiso 1 1 calc R . .

loop_
_atom_site_aniso_label
_atom_site_aniso_U_11
_atom_site_aniso_U_22
_atom_site_aniso_U_33
_atom_site_aniso_U_23
_atom_site_aniso_U_13
_atom_site_aniso_U_12
Re1 0.04302(12) 0.04302(12) 0.06638(17) 0.00256(10) 0.00256(10) 0.00488(10)
Cl1 0.080(2) 0.071(3) 0.065(4) -0.018(4) 0.016(4) 0.0109(18)
O1 0.086(7) 0.092(9) 0.072(9) 0.010(9) -0.032(9) 0.024(5)
O2 0.0430(19) 0.120(4) 0.130(4) -0.003(5) -0.004(3) 0.0114(19)
N1 0.050(2) 0.067(3) 0.066(3) -0.004(2) -0.0049(18) 0.007(2)
N2 0.050(2) 0.070(3) 0.061(3) 0.001(2) 0.0036(19) -0.002(2)
C1 0.060(8) 0.075(8) 0.053(8) 0.030(9) -0.016(8) 0.010(5)
C2 0.056(3) 0.060(3) 0.074(3) 0.009(5) 0.004(3) 0.005(2)
C4 0.053(2) 0.048(2) 0.052(2) -0.006(3) -0.005(2) -0.0008(18)
C5 0.049(3) 0.102(5) 0.075(4) -0.014(3) -0.004(2) -0.006(3)
C6 0.040(3) 0.093(5) 0.086(4) -0.002(3) -0.004(2) 0.005(3)
C7 0.065(4) 0.090(4) 0.074(3) 0.023(3) 0.005(3) -0.012(3)
C8 0.097(6) 0.242(14) 0.061(4) 0.021(6) 0.007(4) -0.011(7)
C9 0.111(7) 0.093(6) 0.173(9) 0.055(6) -0.011(7) -0.039(5)
C10 0.056(3) 0.124(7) 0.110(6) -0.015(5) 0.009(4) -0.019(4)
C11 0.058(4) 0.200(12) 0.140(8) 0.033(8) -0.020(5) 0.021(5)
C12 0.075(4) 0.064(3) 0.067(3) 0.010(3) -0.011(3) 0.012(3)
C13 0.114(7) 0.065(5) 0.127(6) 0.010(4) -0.027(6) 0.025(3)
C14 0.103(5) 0.094(5) 0.071(4) -0.002(4) -0.017(3) 0.002(4)

loop_
_atom_type_symbol
_atom_type_description
_atom_type_scat_dispersion_real
_atom_type_scat_dispersion_imag
_atom_type_scat_source
C C 0.0033 0.0016 'International Tables Vol C Tables 4.2.6.8 and 6.1.1.4'
H H 0.0000 0.0000 'International Tables Vol C Tables 4.2.6.8 and 6.1.1.4'
Cl Cl 0.1484 0.1585 'International Tables Vol C Tables 4.2.6.8 and 6.1.1.4'
N N 0.0061 0.0033 'International Tables Vol C Tables 4.2.6.8 and 6.1.1.4'
O O 0.0106 0.0060 'International Tables Vol C Tables 4.2.6.8 and 6.1.1.4'
Re Re -1.0185 7.2310 'International Tables Vol C Tables 4.2.6.8 and 6.1.1.4'

loop_
_geom_angle_atom_site_label_1
_geom_angle_atom_site_label_2
_geom_angle_atom_site_label_3
_geom_angle
_geom_angle_site_symmetry_1
_geom_angle_site_symmetry_3
C1 Re1 C1 173.9(13) . 8
C1 Re1 C2 84.5(7) . .
C1 Re1 C2 91.2(8) 8 .
C1 Re1 C2 91.2(8) . 8
C1 Re1 C2 84.5(7) 8 8
C2 Re1 C2 89.8(3) . 8
C1 Re1 C4 88.3(7) . 8
C1 Re1 C4 96.1(6) 8 8
C2 Re1 C4 90.9(2) . 8
C2 Re1 C4 179.1(2) 8 8
C1 Re1 C4 96.1(6) . .
C1 Re1 C4 88.3(7) 8 .
C2 Re1 C4 179.1(2) . .
C2 Re1 C4 90.9(2) 8 .
C4 Re1 C4 88.3(2) 8 .
C1 Re1 Cl1 2.5(6) . 8
C1 Re1 Cl1 171.8(7) 8 8
C2 Re1 Cl1 82.0(2) . 8
C2 Re1 Cl1 90.8(2) 8 8
C4 Re1 Cl1 88.74(19) 8 8
C4 Re1 Cl1 98.54(18) . 8
C1 Re1 Cl1 171.8(7) . .
C1 Re1 Cl1 2.5(6) 8 .
C2 Re1 Cl1 90.8(2) . .
C2 Re1 Cl1 82.0(2) 8 .
C4 Re1 Cl1 98.54(18) 8 .
C4 Re1 Cl1 88.74(19) . .
Cl1 Re1 Cl1 169.9(2) 8 .
C4 N1 C6 111.3(5) . .
C4 N1 C12 122.8(4) . .
C6 N1 C12 125.6(5) . .
C5 N2 C4 111.5(5) . .
C5 N2 C7 125.5(5) . .
C4 N2 C7 123.0(5) . .
O1 C1 Re1 171(3) . .
O2 C2 Re1 177.3(6) . .
N1 C4 N2 102.8(4) . .
N1 C4 Re1 130.2(4) . .
N2 C4 Re1 127.0(4) . .
C6 C5 N2 107.3(6) . .
C6 C5 C10 129.6(6) . .
N2 C5 C10 123.1(7) . .
C5 C6 N1 107.2(5) . .
C5 C6 C11 129.4(6) . .
N1 C6 C11 123.4(7) . .
N2 C7 C9 112.8(6) . .
N2 C7 C8 111.1(7) . .
C9 C7 C8 114.9(7) . .
N2 C7 H7 105.7 . .
C9 C7 H7 105.7 . .
C8 C7 H7 105.7 . .
C7 C8 H8A 109.5 . .
C7 C8 H8B 109.5 . .
H8A C8 H8B 109.5 . .
C7 C8 H8C 109.5 . .
H8A C8 H8C 109.5 . .
H8B C8 H8C 109.5 . .
C7 C9 H9A 109.5 . .
C7 C9 H9B 109.5 . .
H9A C9 H9B 109.5 . .
C7 C9 H9C 109.5 . .
H9A C9 H9C 109.5 . .
H9B C9 H9C 109.5 . .
C5 C10 H10A 109.5 . .
C5 C10 H10B 109.5 . .
H10A C10 H10B 109.5 . .
C5 C10 H10C 109.5 . .
H10A C10 H10C 109.5 . .
H10B C10 H10C 109.5 . .
C6 C11 H11A 109.5 . .
C6 C11 H11B 109.5 . .
H11A C11 H11B 109.5 . .
C6 C11 H11C 109.5 . .
H11A C11 H11C 109.5 . .
H11B C11 H11C 109.5 . .
N1 C12 C13 114.5(6) . .
N1 C12 C14 110.0(6) . .
C13 C12 C14 112.6(6) . .
N1 C12 H12 106.4 . .
C13 C12 H12 106.4 . .
C14 C12 H12 106.4 . .
C12 C13 H13A 109.5 . .
C12 C13 H13B 109.5 . .
H13A C13 H13B 109.5 . .
C12 C13 H13C 109.5 . .
H13A C13 H13C 109.5 . .
H13B C13 H13C 109.5 . .
C12 C14 H14A 109.5 . .
C12 C14 H14B 109.5 . .
H14A C14 H14B 109.5 . .
C12 C14 H14C 109.5 . .
H14A C14 H14C 109.5 . .
H14B C14 H14C 109.5 . .

loop_
_geom_bond_atom_site_label_1
_geom_bond_atom_site_label_2
_geom_bond_distance
_geom_bond_site_symmetry_2
Re1 C1 1.873(15) .
Re1 C1 1.873(15) 8
Re1 C2 1.892(5) .
Re1 C2 1.892(5) 8
Re1 C4 2.224(4) 8
Re1 C4 2.224(4) .
Re1 Cl1 2.480(5) 8
Re1 Cl1 2.480(5) .
O1 C1 1.190(15) .
O2 C2 1.199(6) .
N1 C4 1.364(7) .
N1 C6 1.400(7) .
N1 C12 1.496(8) .
N2 C5 1.381(7) .
N2 C4 1.385(7) .
N2 C7 1.452(8) .
C5 C6 1.324(10) .
C5 C10 1.530(9) .
C6 C11 1.513(10) .
C7 C9 1.539(11) .
C7 C8 1.545(11) .
C7 H7 0.9800 .
C8 H8A 0.9600 .
C8 H8B 0.9600 .
C8 H8C 0.9600 .
C9 H9A 0.9600 .
C9 H9B 0.9600 .
C9 H9C 0.9600 .
C10 H10A 0.9600 .
C10 H10B 0.9600 .
C10 H10C 0.9600 .
C11 H11A 0.9600 .
C11 H11B 0.9600 .
C11 H11C 0.9600 .
C12 C13 1.517(8) .
C12 C14 1.524(9) .
C12 H12 0.9800 .
C13 H13A 0.9600 .
C13 H13B 0.9600 .
C13 H13C 0.9600 .
C14 H14A 0.9600 .
C14 H14B 0.9600 .
C14 H14C 0.9600 .

loop_
_geom_torsion_atom_site_label_1
_geom_torsion_atom_site_label_2
_geom_torsion_atom_site_label_3
_geom_torsion_atom_site_label_4
_geom_torsion
_geom_torsion_site_symmetry_1
C1 Re1 C1 O1 12(17) 8
C2 Re1 C1 O1 57(17) .
C2 Re1 C1 O1 -33(17) 8
C4 Re1 C1 O1 148(17) 8
C4 Re1 C1 O1 -124(17) .
Cl1 Re1 C1 O1 47(14) 8
Cl1 Re1 C1 O1 2(21) .
C1 Re1 C2 O2 -41(13) .
C1 Re1 C2 O2 134(13) 8
C2 Re1 C2 O2 50(13) 8
C4 Re1 C2 O2 -130(13) 8
C4 Re1 C2 O2 -167(10) .
Cl1 Re1 C2 O2 -41(13) 8
Cl1 Re1 C2 O2 132(13) .
C6 N1 C4 N2 1.2(6) .
C12 N1 C4 N2 174.3(5) .
C6 N1 C4 Re1 -177.7(4) .
C12 N1 C4 Re1 -4.5(8) .
C5 N2 C4 N1 -2.4(6) .
C7 N2 C4 N1 177.6(5) .
C5 N2 C4 Re1 176.5(4) .
C7 N2 C4 Re1 -3.5(8) .
C1 Re1 C4 N1 -139.5(8) .
C1 Re1 C4 N1 44.7(8) 8
C2 Re1 C4 N1 -14(14) .
C2 Re1 C4 N1 129.1(5) 8
C4 Re1 C4 N1 -51.5(4) 8
Cl1 Re1 C4 N1 -139.9(5) 8
Cl1 Re1 C4 N1 47.1(5) .
C1 Re1 C4 N2 41.9(9) .
C1 Re1 C4 N2 -133.9(8) 8
C2 Re1 C4 N2 167(14) .
C2 Re1 C4 N2 -49.5(5) 8
C4 Re1 C4 N2 130.0(5) 8
Cl1 Re1 C4 N2 41.5(5) 8
Cl1 Re1 C4 N2 -131.4(5) .
C4 N2 C5 C6 2.9(7) .
C7 N2 C5 C6 -177.1(6) .
C4 N2 C5 C10 -176.0(6) .
C7 N2 C5 C10 4.0(10) .
N2 C5 C6 N1 -2.0(7) .
C10 C5 C6 N1 176.8(7) .
N2 C5 C6 C11 176.6(9) .
C10 C5 C6 C11 -4.6(14) .
C4 N1 C6 C5 0.5(7) .
C12 N1 C6 C5 -172.4(6) .
C4 N1 C6 C11 -178.2(8) .
C12 N1 C6 C11 8.9(11) .
C5 N2 C7 C9 -63.8(9) .
C4 N2 C7 C9 116.2(7) .
C5 N2 C7 C8 66.9(8) .
C4 N2 C7 C8 -113.1(7) .
C4 N1 C12 C13 123.0(6) .
C6 N1 C12 C13 -64.8(8) .
C4 N1 C12 C14 -109.0(6) .
C6 N1 C12 C14 63.2(8) .
